data_4036547
loop_
_publ_author_name
'Coe, Benjamin J.'
'Rusanova, Daniela'
'Joshi, Vishwas D.'
'S\'anchez, Sergio'
'V\'avra, Jan'
'Khobragade, Dushant'
'Severa, Luk\'a\<s'
'C\'isa\<rov\'a, Ivana'
'\<Saman, David'
'Pohl, Radek'
'Clays, Koen'
'Depotter, Griet'
'Brunschwig, Bruce S.'
'Tepl\'y, Filip'

_publ_section_title
;
 Helquat Dyes: Helicene-like Push-Pull Systems with Large Second-Order
 Nonlinear Optical Responses.
;
_journal_issue 5
_journal_name_full 'The Journal of organic chemistry'
_journal_page_first 1912
_journal_page_last 1920
_journal_paper_doi 10.1021/acs.joc.5b02692
_journal_volume 81
_journal_year 2016
_chemical_compound_source 'synthesized by the authors'
_chemical_formula_moiety 'C36 H35 N3, 2(C F3 O3 S), 0.5(H2 O)'
_chemical_formula_sum 'C38 H36 F6 N3 O6.5 S2'
_chemical_formula_weight 816.82
_space_group_IT_number 1
_space_group_name_Hall 'P 1'
_space_group_name_H-M_alt 'P 1'
_symmetry_cell_setting triclinic
_symmetry_space_group_name_Hall 'P 1'
_symmetry_space_group_name_H-M 'P 1'
_atom_sites_solution_hydrogens geom
_atom_sites_solution_primary direct
_atom_sites_solution_secondary difmap
_audit_creation_method SHELXL-97
_cell_angle_alpha 89.5930(10)
_cell_angle_beta 83.8940(10)
_cell_angle_gamma 68.8510(10)
_cell_formula_units_Z 2
_cell_length_a 9.7985(3)
_cell_length_b 10.1396(4)
_cell_length_c 19.4403(7)
_cell_measurement_reflns_used 9974
_cell_measurement_temperature 150(2)
_cell_measurement_theta_max 27.36
_cell_measurement_theta_min 2.37
_cell_volume 1790.12(11)
_computing_cell_refinement 'SAINT V8.27B (Bruker AXS Inc., 2012)'
_computing_data_collection 'Bruker Instrument Service v2012.12.0.3'
_computing_data_reduction 'SAINT V8.27B (Bruker AXS Inc., 2012)'
_computing_structure_refinement 'SHELXL-97 (Sheldrick, 2008)'
_computing_structure_solution 'SHELXS-97 (Sheldrick, 2008)'
_diffrn_ambient_temperature 150(2)
_diffrn_measured_fraction_theta_full 1.000
_diffrn_measured_fraction_theta_max 1.000
_diffrn_measurement_device_type 'Bruker APEX-II CCD'
_diffrn_measurement_method '\f and \w scans'
_diffrn_radiation_monochromator graphite
_diffrn_radiation_source 'fine-focus sealed tube'
_diffrn_radiation_type MoK\a
_diffrn_radiation_wavelength 0.71073
_diffrn_reflns_av_R_equivalents 0.0263
_diffrn_reflns_av_sigmaI/netI 0.0349
_diffrn_reflns_limit_h_max 12
_diffrn_reflns_limit_h_min -12
_diffrn_reflns_limit_k_max 13
_diffrn_reflns_limit_k_min -13
_diffrn_reflns_limit_l_max 25
_diffrn_reflns_limit_l_min -25
_diffrn_reflns_number 44178
_diffrn_reflns_theta_full 27.50
_diffrn_reflns_theta_max 27.50
_diffrn_reflns_theta_min 2.11
_diffrn_standards_number 0
_exptl_absorpt_coefficient_mu 0.235
_exptl_absorpt_correction_T_max 0.9618
_exptl_absorpt_correction_T_min 0.8900
_exptl_absorpt_correction_type multi-scan
_exptl_absorpt_process_details 'SADABS V2012/1 (Bruker AXS Inc.)'
_exptl_crystal_colour red
_exptl_crystal_density_diffrn 1.515
_exptl_crystal_density_method 'not measured'
_exptl_crystal_description plate
_exptl_crystal_F_000 846
_exptl_crystal_size_max 0.51
_exptl_crystal_size_mid 0.43
_exptl_crystal_size_min 0.17
_refine_diff_density_max 1.697
_refine_diff_density_min -0.606
_refine_diff_density_rms 0.112
_refine_ls_abs_structure_details 'Flack H D (1983), Acta Cryst. A39, 876-881'
_refine_ls_abs_structure_Flack 0.0(3)
_refine_ls_extinction_method none
_refine_ls_goodness_of_fit_ref 1.013
_refine_ls_hydrogen_treatment constr
_refine_ls_matrix_type full
_refine_ls_number_parameters 1001
_refine_ls_number_reflns 16387
_refine_ls_number_restraints 3
_refine_ls_restrained_S_all 1.013
_refine_ls_R_factor_all 0.0813
_refine_ls_R_factor_gt 0.0712
_refine_ls_shift/su_max 0.001
_refine_ls_shift/su_mean 0.000
_refine_ls_structure_factor_coef Fsqd
_refine_ls_weighting_details 'calc w=1/[\s^2^(Fo^2^)+(0.1475P)^2^+1.0081P] where P=(Fo^2^+2Fc^2^)/3'
_refine_ls_weighting_scheme calc
_refine_ls_wR_factor_gt 0.1899
_refine_ls_wR_factor_ref 0.2011
_reflns_number_gt 14165
_reflns_number_total 16387
_reflns_threshold_expression I>2\s(I)
_cod_data_source_file jo5b02692_si_003.cif
_cod_data_source_block vdj_19601
_cod_depositor_comments
;

2020-05-08
Z value and formula fixed to values more according to usual
chemical conventions.                 miguel
;
_cod_original_formula_sum 'C76 H72 F12 N6 O13 S4'
_cod_original_formula_weight 1633.64
_cod_original_formula_moiety '2(C36 H35 N3), 4(C F3 O3 S), H2 O'
_cod_original_formula_units_Z 1
_cod_database_code 4036547

loop_
_symmetry_equiv_pos_as_xyz
'x, y, z'

loop_
_atom_site_label
_atom_site_type_symbol
_atom_site_fract_x
_atom_site_fract_y
_atom_site_fract_z
_atom_site_U_iso_or_equiv
_atom_site_adp_type
_atom_site_occupancy
_atom_site_symmetry_multiplicity
_atom_site_calc_flag
_atom_site_refinement_flags
N1 N -0.4288(4) 0.3541(4) 0.82298(19) 0.0312(8) Uani 1 1 d .
C11 C 0.7292(4) -0.1113(4) 0.66001(19) 0.0191(7) Uani 1 1 d .
H11 H 0.8328 -0.1595 0.6526 0.023 Uiso 1 1 calc R
C12 C 0.6408(4) -0.1747(4) 0.6956(2) 0.0246(8) Uani 1 1 d .
H12 H 0.6837 -0.2687 0.7105 0.029 Uiso 1 1 calc R
C13 C 0.4919(4) -0.1035(4) 0.7098(2) 0.0250(8) Uani 1 1 d .
H13 H 0.4321 -0.1481 0.7342 0.030 Uiso 1 1 calc R
C14 C 0.4282(4) 0.0355(4) 0.68791(18) 0.0206(7) Uani 1 1 d .
N15 N 0.5177(3) 0.0925(3) 0.65015(15) 0.0185(6) Uani 1 1 d .
C16 C 0.4592(4) 0.2366(4) 0.62052(18) 0.0215(7) Uani 1 1 d .
H16A H 0.3549 0.2856 0.6393 0.026 Uiso 1 1 calc R
H16B H 0.4640 0.2276 0.5696 0.026 Uiso 1 1 calc R
C17 C 0.5491(4) 0.3216(4) 0.63889(19) 0.0229(7) Uani 1 1 d .
H17A H 0.5120 0.4160 0.6185 0.027 Uiso 1 1 calc R
H17B H 0.5397 0.3352 0.6898 0.027 Uiso 1 1 calc R
C18 C 0.7083(4) 0.2459(4) 0.61192(17) 0.0198(7) Uani 1 1 d .
C19 C 0.8069(4) 0.3168(4) 0.59898(19) 0.0244(8) Uani 1 1 d .
C138 C 1.0619(5) 0.3161(5) 0.5652(2) 0.0341(9) Uani 1 1 d .
H13A H 1.0150 0.4098 0.5465 0.051 Uiso 1 1 d R
H13B H 1.1470 0.2601 0.5331 0.051 Uiso 1 1 d R
H13C H 1.0946 0.3267 0.6101 0.051 Uiso 1 1 d R
C137 C 0.7495(5) 0.4747(4) 0.6142(2) 0.0351(9) Uani 1 1 d .
H13D H 0.8273 0.5014 0.6308 0.053 Uiso 1 1 d R
H13E H 0.6648 0.5002 0.6497 0.053 Uiso 1 1 d R
H13F H 0.7194 0.5247 0.5718 0.053 Uiso 1 1 d R
C110 C 0.9519(4) 0.2413(4) 0.57452(19) 0.0234(7) Uani 1 1 d .
C111 C 0.9973(4) 0.0978(4) 0.55676(18) 0.0221(7) Uani 1 1 d .
C112 C 1.1543(4) 0.0079(4) 0.5322(2) 0.0268(8) Uani 1 1 d .
H11A H 1.1700 0.0069 0.4810 0.032 Uiso 1 1 calc R
H11B H 1.2215 0.0486 0.5506 0.032 Uiso 1 1 calc R
C113 C 1.1876(4) -0.1388(5) 0.5560(2) 0.0278(8) Uani 1 1 d .
H11C H 1.1762 -0.1387 0.6072 0.033 Uiso 1 1 calc R
H11D H 1.2905 -0.1982 0.5392 0.033 Uiso 1 1 calc R
N114 N 1.0834(3) -0.1974(3) 0.52819(16) 0.0235(7) Uani 1 1 d .
C115 C 1.1388(4) -0.3309(4) 0.4997(2) 0.0296(9) Uani 1 1 d .
H115 H 1.2410 -0.3851 0.4985 0.035 Uiso 1 1 calc R
C116 C 1.0493(5) -0.3862(4) 0.4734(2) 0.0320(9) Uani 1 1 d .
H116 H 1.0881 -0.4812 0.4557 0.038 Uiso 1 1 calc R
C117 C 0.8992(5) -0.3062(4) 0.47155(18) 0.0264(8) Uani 1 1 d .
C118 C 0.8022(5) -0.3584(4) 0.4430(2) 0.0321(9) Uani 1 1 d .
H118 H 0.8367 -0.4542 0.4267 0.039 Uiso 1 1 calc R
C119 C 0.6618(6) -0.2755(5) 0.4383(2) 0.0374(10) Uani 1 1 d .
H119 H 0.5965 -0.3148 0.4216 0.045 Uiso 1 1 calc R
C120 C 0.6098(5) -0.1299(5) 0.4580(2) 0.0302(9) Uani 1 1 d .
H120 H 0.5117 -0.0715 0.4517 0.036 Uiso 1 1 calc R
C121 C 0.6990(4) -0.0725(4) 0.48573(18) 0.0254(8) Uani 1 1 d .
H121 H 0.6647 0.0258 0.4973 0.030 Uiso 1 1 calc R
C122 C 0.8451(4) -0.1625(4) 0.49724(18) 0.0207(7) Uani 1 1 d .
C123 C 0.9412(4) -0.1124(4) 0.53059(18) 0.0196(7) Uani 1 1 d .
C124 C 0.8952(4) 0.0286(4) 0.56527(18) 0.0190(7) Uani 1 1 d .
C125 C 0.7550(4) 0.0997(4) 0.59939(17) 0.0177(7) Uani 1 1 d .
C126 C 0.6661(4) 0.0224(4) 0.63525(17) 0.0174(7) Uani 1 1 d .
C127 C 0.2728(4) 0.1209(4) 0.70684(19) 0.0227(7) Uani 1 1 d .
H127 H 0.2447 0.2209 0.7089 0.027 Uiso 1 1 calc R
C128 C 0.1690(4) 0.0667(4) 0.72122(19) 0.0244(8) Uani 1 1 d .
H128 H 0.1985 -0.0331 0.7156 0.029 Uiso 1 1 calc R
C129 C 0.0140(4) 0.1444(4) 0.74477(19) 0.0228(7) Uani 1 1 d .
C130 C -0.0810(4) 0.0705(4) 0.7573(2) 0.0256(8) Uani 1 1 d .
H130 H -0.0448 -0.0286 0.7476 0.031 Uiso 1 1 calc R
C131 C -0.2264(4) 0.1378(4) 0.7835(2) 0.0269(8) Uani 1 1 d .
H131 H -0.2880 0.0843 0.7923 0.032 Uiso 1 1 calc R
C132 C -0.2839(4) 0.2838(4) 0.79719(19) 0.0250(8) Uani 1 1 d .
C133 C -0.1887(4) 0.3598(4) 0.7832(2) 0.0253(8) Uani 1 1 d .
H133 H -0.2253 0.4593 0.7919 0.030 Uiso 1 1 calc R
C134 C -0.0429(4) 0.2912(4) 0.7572(2) 0.0244(8) Uani 1 1 d .
H134 H 0.0192 0.3441 0.7477 0.029 Uiso 1 1 calc R
C135 C -0.5254(5) 0.2767(5) 0.8393(2) 0.0348(10) Uani 1 1 d .
H13G H -0.5228 0.2183 0.7989 0.052 Uiso 1 1 d R
H13H H -0.6261 0.3435 0.8517 0.052 Uiso 1 1 d R
H13I H -0.4928 0.2159 0.8783 0.052 Uiso 1 1 d R
C136 C -0.4880(5) 0.5073(6) 0.8355(3) 0.0438(12) Uani 1 1 d .
H13J H -0.4482 0.5311 0.8758 0.066 Uiso 1 1 d R
H13K H -0.5956 0.5403 0.8442 0.066 Uiso 1 1 d R
H13L H -0.4600 0.5533 0.7947 0.066 Uiso 1 1 d R
N2 N 1.0806(3) 0.1252(4) -0.08211(18) 0.0258(7) Uani 1 1 d .
C21 C -0.0761(4) 0.5921(4) 0.08199(18) 0.0202(7) Uani 1 1 d .
H21 H -0.1792 0.6431 0.0901 0.024 Uiso 1 1 calc R
C22 C 0.0146(4) 0.6533(4) 0.04666(19) 0.0232(7) Uani 1 1 d .
H22 H -0.0257 0.7476 0.0317 0.028 Uiso 1 1 calc R
C23 C 0.1637(4) 0.5775(4) 0.0331(2) 0.0259(8) Uani 1 1 d .
H23 H 0.2256 0.6205 0.0093 0.031 Uiso 1 1 calc R
C24 C 0.2245(4) 0.4379(4) 0.05397(18) 0.0186(7) Uani 1 1 d .
N25 N 0.1324(3) 0.3818(3) 0.09082(14) 0.0149(5) Uani 1 1 d .
C26 C 0.1878(4) 0.2373(3) 0.11923(17) 0.0169(6) Uani 1 1 d .
H26A H 0.1863 0.2446 0.1701 0.020 Uiso 1 1 calc R
H26B H 0.2906 0.1859 0.0992 0.020 Uiso 1 1 calc R
C27 C 0.0914(4) 0.1565(4) 0.10186(18) 0.0202(7) Uani 1 1 d .
H27A H 0.1004 0.1415 0.0511 0.024 Uiso 1 1 calc R
H27B H 0.1250 0.0626 0.1230 0.024 Uiso 1 1 calc R
C28 C -0.0663(4) 0.2370(4) 0.12837(17) 0.0163(6) Uani 1 1 d .
C29 C -0.1689(4) 0.1711(4) 0.14345(18) 0.0216(7) Uani 1 1 d .
C210 C -0.3157(4) 0.2525(4) 0.16825(18) 0.0241(8) Uani 1 1 d .
C211 C -0.3524(4) 0.3965(4) 0.18484(18) 0.0220(7) Uani 1 1 d .
C212 C -0.5088(4) 0.4955(5) 0.2111(2) 0.0313(9) Uani 1 1 d .
H21A H -0.5814 0.4643 0.1911 0.038 Uiso 1 1 calc R
H21B H -0.5248 0.4919 0.2621 0.038 Uiso 1 1 calc R
C213 C -0.5305(4) 0.6452(5) 0.1907(2) 0.0319(9) Uani 1 1 d .
H21C H -0.5225 0.6505 0.1396 0.038 Uiso 1 1 calc R
H21D H -0.6299 0.7098 0.2097 0.038 Uiso 1 1 calc R
N214 N -0.4182(4) 0.6888(4) 0.21765(17) 0.0268(7) Uani 1 1 d .
C215 C -0.4592(5) 0.8221(5) 0.2468(2) 0.0339(10) Uani 1 1 d .
H215 H -0.5592 0.8838 0.2494 0.041 Uiso 1 1 calc R
C216 C -0.3602(5) 0.8670(4) 0.2716(2) 0.0326(9) Uani 1 1 d .
H216 H -0.3891 0.9614 0.2892 0.039 Uiso 1 1 calc R
C217 C -0.2129(5) 0.7733(4) 0.27146(19) 0.0263(8) Uani 1 1 d .
C218 C -0.1034(5) 0.8152(5) 0.2985(2) 0.0331(9) Uani 1 1 d .
H218 H -0.1268 0.9106 0.3135 0.040 Uiso 1 1 calc R
C219 C 0.0324(5) 0.7192(5) 0.3027(2) 0.0349(9) Uani 1 1 d .
H219 H 0.1061 0.7488 0.3179 0.042 Uiso 1 1 calc R
C220 C 0.0671(5) 0.5749(5) 0.2848(2) 0.0307(9) Uani 1 1 d .
H220 H 0.1602 0.5069 0.2925 0.037 Uiso 1 1 calc R
C221 C -0.0335(4) 0.5336(4) 0.25645(19) 0.0225(7) Uani 1 1 d .
H221 H -0.0087 0.4367 0.2439 0.027 Uiso 1 1 calc R
C222 C -0.1734(4) 0.6317(4) 0.24550(17) 0.0207(7) Uani 1 1 d .
C223 C -0.2790(4) 0.5980(4) 0.21234(18) 0.0205(7) Uani 1 1 d .
C224 C -0.2472(4) 0.4595(4) 0.17698(17) 0.0190(7) Uani 1 1 d .
C225 C -0.1075(4) 0.3827(4) 0.14022(17) 0.0161(6) Uani 1 1 d .
C226 C -0.0160(4) 0.4553(3) 0.10568(16) 0.0147(6) Uani 1 1 d .
C227 C 0.3779(4) 0.3518(4) 0.03432(18) 0.0201(7) Uani 1 1 d .
H227 H 0.4052 0.2520 0.0304 0.024 Uiso 1 1 calc R
C228 C 0.4841(4) 0.4084(4) 0.02127(19) 0.0194(7) Uani 1 1 d .
H228 H 0.4551 0.5077 0.0288 0.023 Uiso 1 1 calc R
C229 C 0.6366(4) 0.3318(4) -0.00296(18) 0.0184(7) Uani 1 1 d .
C230 C 0.7328(4) 0.4058(4) -0.01588(19) 0.0216(7) Uani 1 1 d .
H230 H 0.6966 0.5049 -0.0060 0.026 Uiso 1 1 calc R
C231 C 0.8779(4) 0.3398(4) -0.04239(19) 0.0223(7) Uani 1 1 d .
H231 H 0.9389 0.3940 -0.0514 0.027 Uiso 1 1 calc R
C232 C 0.9366(4) 0.1925(4) -0.05625(18) 0.0200(7) Uani 1 1 d .
C233 C 0.8401(4) 0.1170(4) -0.04228(19) 0.0210(7) Uani 1 1 d .
H233 H 0.8759 0.0176 -0.0512 0.025 Uiso 1 1 calc R
C234 C 0.6966(4) 0.1854(4) -0.01620(19) 0.0206(7) Uani 1 1 d .
H234 H 0.6353 0.1317 -0.0067 0.025 Uiso 1 1 calc R
C235 C 1.1761(4) 0.2028(5) -0.0987(2) 0.0311(9) Uani 1 1 d .
H23A H 1.1297 0.2801 -0.1290 0.047 Uiso 1 1 d R
H23B H 1.2700 0.1393 -0.1224 0.047 Uiso 1 1 d R
H23C H 1.1936 0.2419 -0.0560 0.047 Uiso 1 1 d R
C236 C 1.1398(5) -0.0268(5) -0.0949(3) 0.0356(10) Uani 1 1 d .
H23D H 1.1519 -0.0744 -0.0507 0.053 Uiso 1 1 d R
H23E H 1.2356 -0.0539 -0.1229 0.053 Uiso 1 1 d R
H23F H 1.0720 -0.0546 -0.1198 0.053 Uiso 1 1 d R
C237 C -0.1216(5) 0.0144(4) 0.1299(2) 0.0297(8) Uani 1 1 d .
H23G H -0.0635 -0.0113 0.0845 0.045 Uiso 1 1 d R
H23H H -0.2088 -0.0117 0.1306 0.045 Uiso 1 1 d R
H23I H -0.0617 -0.0361 0.1659 0.045 Uiso 1 1 d R
C238 C -0.4319(5) 0.1877(5) 0.1793(2) 0.0353(10) Uani 1 1 d .
H23J H -0.4896 0.2202 0.2244 0.053 Uiso 1 1 d R
H23K H -0.3848 0.0844 0.1781 0.053 Uiso 1 1 d R
H23L H -0.4970 0.2162 0.1426 0.053 Uiso 1 1 d R
F11 F 0.6793(5) 0.9162(4) 0.9131(2) 0.0827(14) Uani 1 1 d .
F12 F 0.7125(4) 0.6987(3) 0.9202(2) 0.0734(13) Uani 1 1 d .
F13 F 0.5292(5) 0.8362(6) 0.8788(2) 0.0959(16) Uani 1 1 d .
F21 F -0.0361(7) 0.5705(6) 0.8202(4) 0.154(4) Uani 1 1 d .
F22 F 0.1215(7) 0.6292(8) 0.8597(2) 0.141(3) Uani 1 1 d .
F23 F -0.0579(5) 0.7767(4) 0.8209(2) 0.0936(17) Uani 1 1 d .
F31 F 0.7554(3) 0.2398(4) 0.42852(15) 0.0507(8) Uani 1 1 d .
F32 F 0.6921(3) 0.4085(3) 0.35703(16) 0.0443(6) Uani 1 1 d .
F33 F 0.6654(3) 0.2122(3) 0.33561(14) 0.0431(6) Uani 1 1 d .
F41 F 0.3346(3) 0.0711(3) 0.36338(16) 0.0510(7) Uani 1 1 d .
F42 F 0.1372(3) 0.2548(3) 0.39181(15) 0.0448(6) Uani 1 1 d .
F43 F 0.2565(4) 0.2381(3) 0.29041(15) 0.0510(7) Uani 1 1 d .
O11 O 0.6183(6) 0.8348(7) 1.0597(3) 0.100(2) Uani 1 1 d .
O12 O 0.4334(5) 0.7637(4) 1.0152(3) 0.0661(13) Uani 1 1 d .
O13 O 0.4152(4) 1.0069(3) 1.01163(18) 0.0384(7) Uani 1 1 d .
O21 O 0.2299(4) 0.4708(3) 0.7260(2) 0.0464(9) Uani 1 1 d .
O22 O 0.0361(7) 0.6543(9) 0.6802(3) 0.140(4) Uani 1 1 d .
O23 O 0.2235(8) 0.7072(5) 0.7250(4) 0.109(3) Uani 1 1 d .
O31 O 0.4465(4) 0.2465(4) 0.45419(17) 0.0425(8) Uani 1 1 d .
O32 O 0.3799(3) 0.4486(4) 0.38022(16) 0.0388(7) Uani 1 1 d .
O33 O 0.4847(4) 0.4622(4) 0.48655(16) 0.0415(8) Uani 1 1 d .
O41 O 0.0792(4) -0.0082(4) 0.36416(18) 0.0473(9) Uani 1 1 d .
O42 O 0.1995(4) -0.0110(4) 0.24937(18) 0.0455(8) Uani 1 1 d .
O43 O -0.0209(4) 0.1870(4) 0.28696(18) 0.0422(8) Uani 1 1 d .
S1 S 0.50738(10) 0.86152(9) 1.01391(5) 0.0281(2) Uani 1 1 d .
S2 S 0.14343(12) 0.61582(11) 0.72560(6) 0.0381(3) Uani 1 1 d .
S3 S 0.47203(10) 0.37177(10) 0.43193(5) 0.0286(2) Uani 1 1 d .
S4 S 0.10578(11) 0.07252(11) 0.30580(5) 0.0307(2) Uani 1 1 d .
C1 C 0.6144(5) 0.8267(4) 0.9282(2) 0.0329(9) Uani 1 1 d .
C2 C 0.0364(6) 0.6495(5) 0.8104(3) 0.0404(11) Uani 1 1 d .
C3 C 0.6571(4) 0.3043(4) 0.3862(2) 0.0300(8) Uani 1 1 d .
C4 C 0.2137(4) 0.1646(4) 0.34070(18) 0.0227(7) Uani 1 1 d .
O1W O 0.3612(5) 0.7417(6) 0.3767(4) 0.0902(18) Uani 1 1 d .
H1W H 0.3668 0.8219 0.3729 0.135 Uiso 1 1 d R
H2W H 0.2690 0.7484 0.3805 0.135 Uiso 1 1 d R

loop_
_atom_site_aniso_label
_atom_site_aniso_U_11
_atom_site_aniso_U_22
_atom_site_aniso_U_33
_atom_site_aniso_U_23
_atom_site_aniso_U_13
_atom_site_aniso_U_12
N1 0.0247(16) 0.040(2) 0.0294(18) -0.0044(15) -0.0008(14) -0.0127(15)
C11 0.0211(16) 0.0134(16) 0.0207(16) -0.0019(13) -0.0019(13) -0.0037(13)
C12 0.0330(19) 0.0150(16) 0.0235(18) 0.0011(13) -0.0021(15) -0.0063(15)
C13 0.0283(18) 0.0207(18) 0.0238(18) 0.0049(14) -0.0002(14) -0.0070(15)
C14 0.0252(17) 0.0196(17) 0.0159(16) -0.0047(13) 0.0012(13) -0.0075(14)
N15 0.0184(14) 0.0166(14) 0.0152(13) -0.0003(11) 0.0007(11) -0.0005(11)
C16 0.0223(17) 0.0167(16) 0.0181(16) 0.0024(13) -0.0008(13) 0.0014(14)
C17 0.0262(18) 0.0144(16) 0.0208(17) -0.0011(13) 0.0009(14) 0.0003(14)
C18 0.0257(17) 0.0189(17) 0.0117(15) -0.0013(12) -0.0030(13) -0.0042(14)
C19 0.035(2) 0.0189(17) 0.0189(17) 0.0022(13) -0.0035(14) -0.0088(15)
C138 0.039(2) 0.032(2) 0.039(2) 0.0055(18) -0.0039(18) -0.0223(19)
C137 0.049(3) 0.0207(19) 0.035(2) 0.0050(16) -0.0040(19) -0.0123(18)
C110 0.0284(18) 0.0278(19) 0.0176(17) 0.0058(14) -0.0038(14) -0.0142(16)
C111 0.0225(17) 0.031(2) 0.0132(15) 0.0031(14) -0.0046(13) -0.0091(15)
C112 0.0219(18) 0.034(2) 0.0222(18) 0.0021(15) -0.0014(14) -0.0077(16)
C113 0.0176(16) 0.036(2) 0.0236(18) -0.0037(15) -0.0031(13) -0.0027(15)
N114 0.0228(15) 0.0231(16) 0.0176(14) -0.0014(12) 0.0019(11) -0.0011(12)
C115 0.0274(19) 0.0227(19) 0.0236(18) -0.0008(15) 0.0081(15) 0.0060(15)
C116 0.041(2) 0.0204(18) 0.0222(18) -0.0047(15) 0.0072(16) 0.0006(17)
C117 0.040(2) 0.0216(18) 0.0136(16) -0.0022(13) 0.0061(14) -0.0085(16)
C118 0.051(3) 0.0231(19) 0.027(2) -0.0026(15) 0.0008(18) -0.0210(18)
C119 0.054(3) 0.044(3) 0.0249(19) -0.0043(18) -0.0057(18) -0.030(2)
C120 0.031(2) 0.038(2) 0.0239(19) 0.0021(16) -0.0065(15) -0.0146(17)
C121 0.0265(18) 0.0287(19) 0.0157(16) -0.0046(14) -0.0038(13) -0.0035(15)
C122 0.0258(17) 0.0157(16) 0.0163(16) 0.0001(13) -0.0005(13) -0.0028(14)
C123 0.0204(16) 0.0193(17) 0.0128(15) 0.0002(13) 0.0031(12) -0.0012(13)
C124 0.0234(17) 0.0194(17) 0.0129(15) -0.0005(13) -0.0047(12) -0.0054(14)
C125 0.0205(16) 0.0167(16) 0.0125(15) 0.0017(12) -0.0024(12) -0.0025(13)
C126 0.0180(15) 0.0171(16) 0.0140(15) -0.0041(12) -0.0016(12) -0.0026(13)
C127 0.0238(17) 0.0242(18) 0.0187(17) -0.0009(14) 0.0006(13) -0.0078(15)
C128 0.0276(18) 0.0219(18) 0.0198(17) -0.0043(14) -0.0052(14) -0.0032(15)
C129 0.0269(18) 0.0270(19) 0.0166(16) -0.0006(14) -0.0040(13) -0.0119(15)
C130 0.032(2) 0.0220(18) 0.0246(19) 0.0009(15) -0.0073(15) -0.0113(16)
C131 0.033(2) 0.034(2) 0.0220(18) 0.0025(16) -0.0037(15) -0.0223(18)
C132 0.0262(18) 0.033(2) 0.0157(17) 0.0018(15) -0.0062(14) -0.0098(16)
C133 0.0224(17) 0.0234(19) 0.029(2) -0.0003(15) -0.0002(15) -0.0074(15)
C134 0.0255(18) 0.0223(18) 0.0260(18) 0.0013(15) -0.0051(15) -0.0088(15)
C135 0.026(2) 0.048(3) 0.032(2) -0.0003(19) 0.0019(17) -0.0158(19)
C136 0.030(2) 0.052(3) 0.046(3) -0.003(2) -0.0003(19) -0.011(2)
N2 0.0193(15) 0.0296(18) 0.0297(17) -0.0006(14) -0.0032(13) -0.0101(13)
C21 0.0214(16) 0.0173(17) 0.0165(16) -0.0009(13) 0.0000(13) -0.0011(13)
C22 0.0266(18) 0.0133(16) 0.0252(18) 0.0033(13) -0.0009(14) -0.0023(14)
C23 0.0276(19) 0.0223(19) 0.0273(19) 0.0015(15) 0.0052(15) -0.0106(16)
C24 0.0202(16) 0.0172(16) 0.0180(16) 0.0009(13) -0.0005(13) -0.0070(13)
N25 0.0170(13) 0.0107(13) 0.0141(13) -0.0007(10) 0.0000(10) -0.0020(11)
C26 0.0198(15) 0.0124(15) 0.0171(16) 0.0007(12) -0.0034(12) -0.0037(12)
C27 0.0264(17) 0.0162(16) 0.0154(16) 0.0000(13) -0.0006(13) -0.0049(14)
C28 0.0220(16) 0.0152(16) 0.0126(15) 0.0021(12) -0.0028(12) -0.0075(13)
C29 0.0311(19) 0.0254(19) 0.0137(16) 0.0069(13) -0.0077(13) -0.0154(16)
C210 0.0259(18) 0.036(2) 0.0177(17) 0.0073(15) -0.0058(13) -0.0197(16)
C211 0.0236(17) 0.032(2) 0.0108(15) 0.0029(14) -0.0006(12) -0.0111(15)
C212 0.0201(17) 0.051(3) 0.0227(19) 0.0016(18) 0.0003(14) -0.0135(18)
C213 0.0230(18) 0.038(2) 0.028(2) -0.0012(17) 0.0008(15) -0.0042(17)
N214 0.0218(15) 0.0302(18) 0.0181(15) -0.0009(12) 0.0014(12) 0.0018(13)
C215 0.034(2) 0.027(2) 0.0227(19) 0.0006(15) 0.0041(16) 0.0099(17)
C216 0.046(2) 0.0177(17) 0.0234(19) -0.0013(14) 0.0002(16) -0.0005(17)
C217 0.041(2) 0.0149(16) 0.0185(17) -0.0004(13) 0.0011(15) -0.0057(15)
C218 0.055(3) 0.025(2) 0.0224(19) -0.0026(15) -0.0006(17) -0.0190(19)
C219 0.044(2) 0.040(2) 0.029(2) 0.0008(18) -0.0076(18) -0.025(2)
C220 0.038(2) 0.030(2) 0.0241(19) 0.0016(16) -0.0052(16) -0.0126(17)
C221 0.0282(18) 0.0206(17) 0.0183(16) -0.0022(13) -0.0002(14) -0.0091(14)
C222 0.0294(18) 0.0203(17) 0.0095(14) -0.0011(12) 0.0035(12) -0.0069(14)
C223 0.0224(16) 0.0190(17) 0.0153(15) 0.0014(13) 0.0031(13) -0.0032(14)
C224 0.0187(15) 0.0222(17) 0.0117(15) -0.0001(12) -0.0002(12) -0.0026(13)
C225 0.0199(15) 0.0154(16) 0.0131(14) -0.0014(12) -0.0018(12) -0.0066(13)
C226 0.0202(15) 0.0121(15) 0.0113(14) 0.0011(11) -0.0008(12) -0.0054(13)
C227 0.0200(16) 0.0173(16) 0.0192(17) 0.0004(13) 0.0016(13) -0.0033(13)
C228 0.0246(17) 0.0156(16) 0.0203(16) 0.0004(13) -0.0026(13) -0.0101(13)
C229 0.0222(16) 0.0179(16) 0.0175(16) 0.0031(13) -0.0048(13) -0.0094(13)
C230 0.0243(17) 0.0239(18) 0.0206(17) 0.0006(14) -0.0032(13) -0.0133(15)
C231 0.0221(17) 0.0280(19) 0.0207(17) 0.0028(14) -0.0058(13) -0.0130(15)
C232 0.0203(16) 0.0295(19) 0.0136(15) 0.0042(13) -0.0058(12) -0.0122(14)
C233 0.0222(17) 0.0179(17) 0.0234(17) 0.0008(14) -0.0047(13) -0.0070(14)
C234 0.0207(16) 0.0220(18) 0.0237(18) 0.0003(14) -0.0035(13) -0.0129(14)
C235 0.0213(18) 0.045(2) 0.030(2) 0.0025(18) -0.0022(15) -0.0162(18)
C236 0.0256(19) 0.031(2) 0.048(3) -0.0051(19) 0.0011(18) -0.0085(17)
C237 0.039(2) 0.0214(19) 0.035(2) 0.0046(15) -0.0077(17) -0.0175(17)
C238 0.034(2) 0.046(3) 0.038(2) 0.0170(19) -0.0124(18) -0.027(2)
F11 0.103(3) 0.0435(18) 0.101(3) -0.0279(19) 0.065(3) -0.047(2)
F12 0.084(2) 0.0210(14) 0.085(3) -0.0027(15) 0.047(2) 0.0022(15)
F13 0.090(3) 0.152(5) 0.039(2) -0.022(2) 0.000(2) -0.038(3)
F21 0.150(5) 0.109(4) 0.212(7) -0.110(4) 0.141(5) -0.101(4)
F22 0.117(4) 0.210(7) 0.031(2) -0.008(3) -0.001(2) 0.015(5)
F23 0.114(3) 0.0334(17) 0.091(3) -0.0046(18) 0.068(3) 0.003(2)
F31 0.0337(14) 0.0615(19) 0.0443(16) 0.0044(14) -0.0161(12) 0.0011(13)
F32 0.0426(14) 0.0440(16) 0.0503(16) 0.0041(12) -0.0005(12) -0.0219(13)
F33 0.0446(14) 0.0402(15) 0.0364(13) -0.0166(11) 0.0047(11) -0.0079(12)
F41 0.0442(15) 0.0487(17) 0.0547(18) -0.0030(14) -0.0245(13) -0.0048(13)
F42 0.0531(16) 0.0397(15) 0.0392(14) -0.0104(11) -0.0026(12) -0.0145(13)
F43 0.067(2) 0.0537(18) 0.0402(15) 0.0093(13) -0.0009(14) -0.0333(16)
O11 0.067(3) 0.121(5) 0.055(3) -0.022(3) -0.032(2) 0.043(3)
O12 0.075(3) 0.043(2) 0.079(3) -0.008(2) 0.037(2) -0.033(2)
O13 0.0391(16) 0.0152(14) 0.0475(19) -0.0001(12) 0.0079(14) 0.0028(12)
O21 0.0395(17) 0.0227(16) 0.061(2) -0.0086(15) 0.0156(16) 0.0020(14)
O22 0.078(4) 0.187(7) 0.056(3) -0.009(4) -0.022(3) 0.076(4)
O23 0.139(5) 0.048(3) 0.138(5) -0.030(3) 0.089(4) -0.058(3)
O31 0.052(2) 0.0430(19) 0.0350(16) 0.0043(14) -0.0020(14) -0.0212(16)
O32 0.0302(15) 0.0453(18) 0.0304(15) 0.0019(13) -0.0036(12) -0.0010(13)
O33 0.0464(18) 0.0380(17) 0.0281(15) -0.0100(13) -0.0070(13) 0.0002(14)
O41 0.074(2) 0.0398(18) 0.0405(18) 0.0050(14) -0.0181(17) -0.0315(18)
O42 0.0480(19) 0.0433(19) 0.0410(18) -0.0106(15) -0.0167(15) -0.0078(15)
O43 0.0359(17) 0.0449(19) 0.0425(18) 0.0095(15) -0.0154(14) -0.0076(14)
S1 0.0290(5) 0.0169(4) 0.0278(5) 0.0013(3) 0.0024(4) 0.0028(4)
S2 0.0410(6) 0.0225(5) 0.0322(5) 0.0029(4) 0.0035(4) 0.0087(4)
S3 0.0255(4) 0.0297(5) 0.0244(4) -0.0005(4) -0.0040(3) -0.0024(4)
S4 0.0313(5) 0.0291(5) 0.0297(5) 0.0004(4) -0.0073(4) -0.0074(4)
C1 0.039(2) 0.022(2) 0.033(2) -0.0055(16) 0.0099(17) -0.0096(18)
C2 0.049(3) 0.021(2) 0.047(3) -0.0036(19) 0.012(2) -0.0118(19)
C3 0.0275(18) 0.0271(19) 0.0276(19) 0.0019(15) -0.0058(15) 0.0002(15)
C4 0.0300(18) 0.0194(16) 0.0203(16) -0.0024(13) -0.0074(14) -0.0095(14)
O1W 0.059(3) 0.070(3) 0.156(5) 0.050(3) -0.039(3) -0.033(3)

loop_
_atom_type_symbol
_atom_type_description
_atom_type_scat_dispersion_real
_atom_type_scat_dispersion_imag
_atom_type_scat_source
C C 0.0033 0.0016 'International Tables Vol C Tables 4.2.6.8 and 6.1.1.4'
H H 0.0000 0.0000 'International Tables Vol C Tables 4.2.6.8 and 6.1.1.4'
N N 0.0061 0.0033 'International Tables Vol C Tables 4.2.6.8 and 6.1.1.4'
O O 0.0106 0.0060 'International Tables Vol C Tables 4.2.6.8 and 6.1.1.4'
F F 0.0171 0.0103 'International Tables Vol C Tables 4.2.6.8 and 6.1.1.4'
S S 0.1246 0.1234 'International Tables Vol C Tables 4.2.6.8 and 6.1.1.4'

loop_
_geom_angle_atom_site_label_1
_geom_angle_atom_site_label_2
_geom_angle_atom_site_label_3
_geom_angle
C132 N1 C135 120.3(4)
C132 N1 C136 121.3(4)
C135 N1 C136 118.3(4)
C126 C11 C12 119.6(3)
C126 C11 H11 120.2
C12 C11 H11 120.2
C13 C12 C11 120.8(4)
C13 C12 H12 119.6
C11 C12 H12 119.6
C12 C13 C14 119.7(4)
C12 C13 H13 120.1
C14 C13 H13 120.1
N15 C14 C13 117.9(3)
N15 C14 C127 120.0(3)
C13 C14 C127 122.1(3)
C14 N15 C126 123.0(3)
C14 N15 C16 122.1(3)
C126 N15 C16 114.9(3)
N15 C16 C17 109.7(3)
N15 C16 H16A 109.7
C17 C16 H16A 109.7
N15 C16 H16B 109.7
C17 C16 H16B 109.7
H16A C16 H16B 108.2
C18 C17 C16 109.9(3)
C18 C17 H17A 109.7
C16 C17 H17A 109.7
C18 C17 H17B 109.7
C16 C17 H17B 109.7
H17A C17 H17B 108.2
C125 C18 C19 120.6(3)
C125 C18 C17 117.1(3)
C19 C18 C17 122.3(3)
C110 C19 C18 119.6(3)
C110 C19 C137 122.5(4)
C18 C19 C137 117.9(4)
C110 C138 H13A 109.5
C110 C138 H13B 109.5
H13A C138 H13B 109.5
C110 C138 H13C 109.5
H13A C138 H13C 109.5
H13B C138 H13C 109.5
C19 C137 H13D 109.5
C19 C137 H13E 109.5
H13D C137 H13E 109.5
C19 C137 H13F 109.5
H13D C137 H13F 109.5
H13E C137 H13F 109.5
C19 C110 C111 120.4(3)
C19 C110 C138 119.8(4)
C111 C110 C138 119.8(4)
C110 C111 C124 119.7(3)
C110 C111 C112 123.2(4)
C124 C111 C112 116.9(3)
C113 C112 C111 110.0(3)
C113 C112 H11A 109.7
C111 C112 H11A 109.7
C113 C112 H11B 109.7
C111 C112 H11B 109.7
H11A C112 H11B 108.2
C112 C113 N114 108.6(3)
C112 C113 H11C 110.0
N114 C113 H11C 110.0
C112 C113 H11D 110.0
N114 C113 H11D 110.0
H11C C113 H11D 108.3
C123 N114 C115 123.9(4)
C123 N114 C113 117.7(3)
C115 N114 C113 118.3(3)
C116 C115 N114 120.0(4)
C116 C115 H115 120.0
N114 C115 H115 120.0
C115 C116 C117 121.1(4)
C115 C116 H116 119.4
C117 C116 H116 119.4
C116 C117 C118 123.1(4)
C116 C117 C122 118.0(4)
C118 C117 C122 118.8(4)
C119 C118 C117 121.2(4)
C119 C118 H118 119.4
C117 C118 H118 119.4
C118 C119 C120 120.7(4)
C118 C119 H119 119.6
C120 C119 H119 119.6
C121 C120 C119 120.8(4)
C121 C120 H120 119.6
C119 C120 H120 119.6
C120 C121 C122 119.2(4)
C120 C121 H121 120.4
C122 C121 H121 120.4
C123 C122 C117 118.7(3)
C123 C122 C121 122.4(3)
C117 C122 C121 118.8(4)
N114 C123 C122 117.7(3)
N114 C123 C124 118.1(3)
C122 C123 C124 124.2(3)
C125 C124 C111 119.5(3)
C125 C124 C123 124.0(3)
C111 C124 C123 116.3(3)
C124 C125 C18 119.0(3)
C124 C125 C126 121.7(3)
C18 C125 C126 118.1(3)
N15 C126 C11 118.8(3)
N15 C126 C125 118.4(3)
C11 C126 C125 122.5(3)
C128 C127 C14 123.7(4)
C128 C127 H127 118.2
C14 C127 H127 118.2
C127 C128 C129 126.7(4)
C127 C128 H128 116.6
C129 C128 H128 116.6
C130 C129 C134 118.3(4)
C130 C129 C128 119.3(4)
C134 C129 C128 122.4(4)
C131 C130 C129 121.5(4)
C131 C130 H130 119.2
C129 C130 H130 119.2
C130 C131 C132 120.8(4)
C130 C131 H131 119.6
C132 C131 H131 119.6
N1 C132 C131 122.1(4)
N1 C132 C133 120.0(4)
C131 C132 C133 117.9(4)
C134 C133 C132 120.9(4)
C134 C133 H133 119.6
C132 C133 H133 119.6
C133 C134 C129 120.6(4)
C133 C134 H134 119.7
C129 C134 H134 119.7
N1 C135 H13G 109.5
N1 C135 H13H 109.5
H13G C135 H13H 109.5
N1 C135 H13I 109.5
H13G C135 H13I 109.5
H13H C135 H13I 109.5
N1 C136 H13J 109.5
N1 C136 H13K 109.5
H13J C136 H13K 109.5
N1 C136 H13L 109.5
H13J C136 H13L 109.5
H13K C136 H13L 109.5
C232 N2 C235 121.2(3)
C232 N2 C236 120.5(3)
C235 N2 C236 118.3(3)
C22 C21 C226 119.8(3)
C22 C21 H21 120.1
C226 C21 H21 120.1
C23 C22 C21 120.0(3)
C23 C22 H22 120.0
C21 C22 H22 120.0
C22 C23 C24 120.8(3)
C22 C23 H23 119.6
C24 C23 H23 119.6
N25 C24 C23 117.8(3)
N25 C24 C227 120.5(3)
C23 C24 C227 121.6(3)
C24 N25 C226 122.6(3)
C24 N25 C26 122.0(3)
C226 N25 C26 115.3(3)
N25 C26 C27 109.8(3)
N25 C26 H26A 109.7
C27 C26 H26A 109.7
N25 C26 H26B 109.7
C27 C26 H26B 109.7
H26A C26 H26B 108.2
C28 C27 C26 110.4(3)
C28 C27 H27A 109.6
C26 C27 H27A 109.6
C28 C27 H27B 109.6
C26 C27 H27B 109.6
H27A C27 H27B 108.1
C225 C28 C29 120.2(3)
C225 C28 C27 117.1(3)
C29 C28 C27 122.6(3)
C28 C29 C210 120.0(3)
C28 C29 C237 119.1(3)
C210 C29 C237 120.9(3)
C211 C210 C29 118.8(3)
C211 C210 C238 119.6(4)
C29 C210 C238 121.6(4)
C224 C211 C210 121.3(3)
C224 C211 C212 115.4(4)
C210 C211 C212 123.3(3)
C213 C212 C211 109.9(3)
C213 C212 H21A 109.7
C211 C212 H21A 109.7
C213 C212 H21B 109.7
C211 C212 H21B 109.7
H21A C212 H21B 108.2
N214 C213 C212 109.5(4)
N214 C213 H21C 109.8
C212 C213 H21C 109.8
N214 C213 H21D 109.8
C212 C213 H21D 109.8
H21C C213 H21D 108.2
C223 N214 C215 121.9(4)
C223 N214 C213 119.0(3)
C215 N214 C213 119.0(3)
C216 C215 N214 121.1(4)
C216 C215 H215 119.4
N214 C215 H215 119.4
C215 C216 C217 119.8(4)
C215 C216 H216 120.1
C217 C216 H216 120.1
C216 C217 C222 118.7(4)
C216 C217 C218 122.0(4)
C222 C217 C218 119.3(4)
C219 C218 C217 119.9(4)
C219 C218 H218 120.1
C217 C218 H218 120.1
C218 C219 C220 121.1(4)
C218 C219 H219 119.5
C220 C219 H219 119.5
C221 C220 C219 119.8(4)
C221 C220 H220 120.1
C219 C220 H220 120.1
C220 C221 C222 121.4(4)
C220 C221 H221 119.3
C222 C221 H221 119.3
C221 C222 C223 124.4(3)
C221 C222 C217 117.8(4)
C223 C222 C217 117.8(3)
N214 C223 C222 119.6(3)
N214 C223 C224 116.9(3)
C222 C223 C224 123.2(3)
C211 C224 C225 118.5(3)
C211 C224 C223 119.2(3)
C225 C224 C223 122.0(3)
C28 C225 C224 119.3(3)
C28 C225 C226 118.8(3)
C224 C225 C226 121.3(3)
N25 C226 C21 118.9(3)
N25 C226 C225 118.7(3)
C21 C226 C225 122.1(3)
C228 C227 C24 122.5(3)
C228 C227 H227 118.7
C24 C227 H227 118.7
C227 C228 C229 126.1(3)
C227 C228 H228 117.0
C229 C228 H228 117.0
C234 C229 C230 116.6(3)
C234 C229 C228 123.9(3)
C230 C229 C228 119.5(3)
C231 C230 C229 122.3(3)
C231 C230 H230 118.9
C229 C230 H230 118.9
C230 C231 C232 120.5(3)
C230 C231 H231 119.7
C232 C231 H231 119.7
N2 C232 C231 121.3(3)
N2 C232 C233 121.4(3)
C231 C232 C233 117.3(3)
C234 C233 C232 120.8(3)
C234 C233 H233 119.6
C232 C233 H233 119.6
C233 C234 C229 122.4(3)
C233 C234 H234 118.8
C229 C234 H234 118.8
N2 C235 H23A 109.5
N2 C235 H23B 109.5
H23A C235 H23B 109.5
N2 C235 H23C 109.5
H23A C235 H23C 109.5
H23B C235 H23C 109.5
N2 C236 H23D 109.5
N2 C236 H23E 109.5
H23D C236 H23E 109.5
N2 C236 H23F 109.5
H23D C236 H23F 109.5
H23E C236 H23F 109.5
C29 C237 H23G 109.5
C29 C237 H23H 109.5
H23G C237 H23H 109.5
C29 C237 H23I 109.5
H23G C237 H23I 109.5
H23H C237 H23I 109.5
C210 C238 H23J 109.5
C210 C238 H23K 109.5
H23J C238 H23K 109.5
C210 C238 H23L 109.5
H23J C238 H23L 109.5
H23K C238 H23L 109.5
O12 S1 O11 115.9(4)
O12 S1 O13 115.3(3)
O11 S1 O13 114.2(3)
O12 S1 C1 103.2(2)
O11 S1 C1 102.8(3)
O13 S1 C1 102.9(2)
O22 S2 O21 116.2(4)
O22 S2 O23 113.1(6)
O21 S2 O23 114.7(3)
O22 S2 C2 103.2(3)
O21 S2 C2 103.3(2)
O23 S2 C2 104.2(3)
O31 S3 O32 114.3(2)
O31 S3 O33 115.7(2)
O32 S3 O33 113.7(2)
O31 S3 C3 103.8(2)
O32 S3 C3 104.29(18)
O33 S3 C3 103.0(2)
O42 S4 O43 114.8(2)
O42 S4 O41 114.2(2)
O43 S4 O41 115.9(2)
O42 S4 C4 104.5(2)
O43 S4 C4 102.74(19)
O41 S4 C4 102.18(19)
F11 C1 F12 108.7(4)
F11 C1 F13 105.5(5)
F12 C1 F13 104.4(4)
F11 C1 S1 113.4(3)
F12 C1 S1 113.1(3)
F13 C1 S1 111.2(3)
F21 C2 F23 105.7(5)
F21 C2 F22 107.7(7)
F23 C2 F22 105.6(5)
F21 C2 S2 111.8(4)
F23 C2 S2 114.6(4)
F22 C2 S2 111.1(4)
F31 C3 F32 108.7(4)
F31 C3 F33 108.5(3)
F32 C3 F33 107.3(3)
F31 C3 S3 111.1(3)
F32 C3 S3 110.9(3)
F33 C3 S3 110.2(3)
F42 C4 F41 109.3(3)
F42 C4 F43 107.9(3)
F41 C4 F43 108.1(3)
F42 C4 S4 111.9(3)
F41 C4 S4 110.0(3)
F43 C4 S4 109.5(3)
H1W O1W H2W 110.4

loop_
_geom_bond_atom_site_label_1
_geom_bond_atom_site_label_2
_geom_bond_distance
N1 C132 1.378(5)
N1 C135 1.442(6)
N1 C136 1.461(6)
C11 C126 1.378(5)
C11 C12 1.382(5)
C11 H11 0.9500
C12 C13 1.373(5)
C12 H12 0.9500
C13 C14 1.403(5)
C13 H13 0.9500
C14 N15 1.365(5)
C14 C127 1.462(5)
N15 C126 1.368(4)
N15 C16 1.500(5)
C16 C17 1.505(6)
C16 H16A 0.9900
C16 H16B 0.9900
C17 C18 1.505(5)
C17 H17A 0.9900
C17 H17B 0.9900
C18 C125 1.399(5)
C18 C19 1.400(6)
C19 C110 1.381(6)
C19 C137 1.512(6)
C138 C110 1.523(5)
C138 H13A 0.9800
C138 H13B 0.9800
C138 H13C 0.9800
C137 H13D 0.9800
C137 H13E 0.9800
C137 H13F 0.9800
C110 C111 1.394(6)
C111 C124 1.411(5)
C111 C112 1.504(5)
C112 C113 1.485(6)
C112 H11A 0.9900
C112 H11B 0.9900
C113 N114 1.500(5)
C113 H11C 0.9900
C113 H11D 0.9900
N114 C123 1.344(5)
N114 C115 1.360(5)
C115 C116 1.341(7)
C115 H115 0.9500
C116 C117 1.404(6)
C116 H116 0.9500
C117 C118 1.405(6)
C117 C122 1.431(5)
C118 C119 1.341(7)
C118 H118 0.9500
C119 C120 1.417(6)
C119 H119 0.9500
C120 C121 1.366(6)
C120 H120 0.9500
C121 C122 1.433(5)
C121 H121 0.9500
C122 C123 1.431(5)
C123 C124 1.478(5)
C124 C125 1.395(5)
C125 C126 1.489(5)
C127 C128 1.326(6)
C127 H127 0.9500
C128 C129 1.460(5)
C128 H128 0.9500
C129 C130 1.392(6)
C129 C134 1.401(5)
C130 C131 1.380(6)
C130 H130 0.9500
C131 C132 1.397(6)
C131 H131 0.9500
C132 C133 1.414(6)
C133 C134 1.384(5)
C133 H133 0.9500
C134 H134 0.9500
C135 H13G 0.9800
C135 H13H 0.9800
C135 H13I 0.9800
C136 H13J 0.9800
C136 H13K 0.9800
C136 H13L 0.9800
N2 C232 1.366(5)
N2 C235 1.436(5)
N2 C236 1.450(5)
C21 C22 1.382(5)
C21 C226 1.393(5)
C21 H21 0.9500
C22 C23 1.380(5)
C22 H22 0.9500
C23 C24 1.399(5)
C23 H23 0.9500
C24 N25 1.371(4)
C24 C227 1.450(5)
N25 C226 1.374(4)
N25 C26 1.491(4)
C26 C27 1.519(5)
C26 H26A 0.9900
C26 H26B 0.9900
C27 C28 1.499(5)
C27 H27A 0.9900
C27 H27B 0.9900
C28 C225 1.397(5)
C28 C29 1.402(5)
C29 C210 1.408(6)
C29 C237 1.502(5)
C210 C211 1.402(6)
C210 C238 1.503(5)
C211 C224 1.391(5)
C211 C212 1.532(5)
C212 C213 1.512(7)
C212 H21A 0.9900
C212 H21B 0.9900
C213 N214 1.469(6)
C213 H21C 0.9900
C213 H21D 0.9900
N214 C223 1.336(5)
N214 C215 1.371(6)
C215 C216 1.342(7)
C215 H215 0.9500
C216 C217 1.413(6)
C216 H216 0.9500
C217 C222 1.426(5)
C217 C218 1.435(6)
C218 C219 1.347(7)
C218 H218 0.9500
C219 C220 1.413(6)
C219 H219 0.9500
C220 C221 1.368(6)
C220 H220 0.9500
C221 C222 1.410(5)
C221 H221 0.9500
C222 C223 1.415(5)
C223 C224 1.481(5)
C224 C225 1.422(5)
C225 C226 1.462(5)
C227 C228 1.360(5)
C227 H227 0.9500
C228 C229 1.441(5)
C228 H228 0.9500
C229 C234 1.399(5)
C229 C230 1.405(5)
C230 C231 1.377(5)
C230 H230 0.9500
C231 C232 1.410(5)
C231 H231 0.9500
C232 C233 1.421(5)
C233 C234 1.366(5)
C233 H233 0.9500
C234 H234 0.9500
C235 H23A 0.9800
C235 H23B 0.9800
C235 H23C 0.9800
C236 H23D 0.9800
C236 H23E 0.9800
C236 H23F 0.9800
C237 H23G 0.9800
C237 H23H 0.9800
C237 H23I 0.9800
C238 H23J 0.9800
C238 H23K 0.9800
C238 H23L 0.9800
F11 C1 1.298(5)
F12 C1 1.306(5)
F13 C1 1.319(6)
F21 C2 1.250(6)
F22 C2 1.304(8)
F23 C2 1.289(5)
F31 C3 1.318(5)
F32 C3 1.330(5)
F33 C3 1.337(5)
F41 C4 1.339(5)
F42 C4 1.321(4)
F43 C4 1.347(5)
O11 S1 1.427(5)
O12 S1 1.422(4)
O13 S1 1.427(3)
O21 S2 1.408(3)
O22 S2 1.390(6)
O23 S2 1.413(5)
O31 S3 1.436(4)
O32 S3 1.451(3)
O33 S3 1.452(3)
O41 S4 1.450(4)
O42 S4 1.415(4)
O43 S4 1.440(3)
S1 C1 1.836(4)
S2 C2 1.821(5)
S3 C3 1.821(4)
S4 C4 1.824(4)
O1W H1W 0.8373
O1W H2W 0.8758
